data_7714706
loop_
_publ_author_name
'Lundberg, Daniel'
'Lindqvist-Reis, Patric'
'&#x141;yczko, Krzysztof'
'Eriksson, Lars'
'Persson, Ingmar'

_publ_section_title
;
 Coordination chemistry effects of the space-demanding solvent molecule
 <i>N</i>,<i>N</i>'-dimethylpropyleneurea.
;
_journal_issue 4
_journal_name_full 'Dalton transactions (Cambridge, England : 2003)'
_journal_page_first 1817
_journal_page_last 1832
_journal_paper_doi 10.1039/d3dt03193d
_journal_volume 53
_journal_year 2024
_chemical_formula_sum 'C36 H72 Ca Cl2 N12 O14'
_chemical_formula_weight 1008.04
_chemical_name_systematic
; 
Hexakis(dimethylpropyleneurea)calcium(II)perchlorate
;
_space_group_IT_number 147
_space_group_name_Hall '-P 3'
_space_group_name_H-M_alt 'P -3'
_symmetry_cell_setting hexagonal
_symmetry_space_group_name_H-M 'P -3'
_atom_sites_solution_hydrogens geom
_atom_sites_solution_primary direct
_atom_sites_solution_secondary difmap
_audit_creation_method SHELXL-97
_audit_update_record
;
2023-09-26 deposited with the CCDC.	2023-12-13 downloaded from the CCDC.
;
_cell_angle_alpha 90.00
_cell_angle_beta 90.00
_cell_angle_gamma 120.00
_cell_formula_units_Z 1
_cell_length_a 13.083(3)
_cell_length_b 13.083(3)
_cell_length_c 8.553(3)
_cell_measurement_reflns_used 1270
_cell_measurement_temperature 295(2)
_cell_measurement_theta_max 27.47
_cell_measurement_theta_min 1.80
_cell_volume 1267.8(6)
_computing_cell_refinement 'Bruker SMART and SAINT (1998)'
_computing_data_collection 'Bruker SMART (1998)'
_computing_data_reduction 'Bruker SAINT (1998)'
_computing_molecular_graphics 'Bruker SHELXTL (1998)'
_computing_publication_material 'Bruker SHELXTL (1998)'
_computing_structure_refinement 'Bruker SHELXTL (1998)'
_computing_structure_solution 'Bruker SHELXTL (1998)'
_diffrn_ambient_temperature 295(2)
_diffrn_measured_fraction_theta_full 0.986
_diffrn_measured_fraction_theta_max 0.986
_diffrn_measurement_device_type 'Bruker SMART CCD diffractometer'
_diffrn_measurement_method 'Omega scans'
_diffrn_radiation_monochromator graphite
_diffrn_radiation_source 'fine-focus sealed tube'
_diffrn_radiation_type MoK\a
_diffrn_radiation_wavelength 0.71073
_diffrn_reflns_av_R_equivalents 0.0368
_diffrn_reflns_av_sigmaI/netI 0.0336
_diffrn_reflns_limit_h_max 16
_diffrn_reflns_limit_h_min -16
_diffrn_reflns_limit_k_max 14
_diffrn_reflns_limit_k_min -16
_diffrn_reflns_limit_l_max 10
_diffrn_reflns_limit_l_min -11
_diffrn_reflns_number 9888
_diffrn_reflns_theta_full 27.47
_diffrn_reflns_theta_max 27.47
_diffrn_reflns_theta_min 1.80
_diffrn_standards_decay_%
;
Neglible as determined from a repetition of the first
50 frames at the end of the experiment
;
_exptl_absorpt_coefficient_mu 0.299
_exptl_absorpt_correction_T_max 0.9426
_exptl_absorpt_correction_T_min 0.8896
_exptl_absorpt_correction_type empirical
_exptl_absorpt_process_details SADABS
_exptl_crystal_colour colourless
_exptl_crystal_density_diffrn 1.320
_exptl_crystal_density_method 'not measured'
_exptl_crystal_description prism
_exptl_crystal_F_000 538
_exptl_crystal_size_max 0.40
_exptl_crystal_size_mid 0.25
_exptl_crystal_size_min 0.20
_refine_diff_density_max 0.459
_refine_diff_density_min -0.254
_refine_diff_density_rms 0.041
_refine_ls_extinction_coef 0.021(4)
_refine_ls_extinction_expression Fc^*^=kFc[1+0.001xFc^2^\l^3^/sin(2\q)]^-1/4^
_refine_ls_extinction_method SHELXL
_refine_ls_goodness_of_fit_ref 0.916
_refine_ls_hydrogen_treatment mixed
_refine_ls_matrix_type full
_refine_ls_number_parameters 116
_refine_ls_number_reflns 1914
_refine_ls_number_restraints 0
_refine_ls_restrained_S_all 0.916
_refine_ls_R_factor_all 0.0654
_refine_ls_R_factor_gt 0.0450
_refine_ls_shift/su_max 0.000
_refine_ls_shift/su_mean 0.000
_refine_ls_structure_factor_coef Fsqd
_refine_ls_weighting_details 'calc w=1/[\s^2^(Fo^2^)+(0.0900P)^2^+0.0000P] where P=(Fo^2^+2Fc^2^)/3'
_refine_ls_weighting_scheme calc
_refine_ls_wR_factor_gt 0.1269
_refine_ls_wR_factor_ref 0.1348
_reflns_number_gt 1270
_reflns_number_total 1914
_reflns_threshold_expression >2sigma(I)
_cod_data_source_file d3dt03193d2.cif
_cod_data_source_block ca_dmpu6_clo4_2
_cod_depositor_comments
;
The following automatic conversions were performed:

data item '_symmetry_cell_setting' value 'Hexagonal' was changed to
'hexagonal' in accordance with the
/home/data/users/saulius/crontab/automatic-downloads/rss-feeds/RSC/lib/dictionaries/cif_core.dic
dictionary named 'cif_core.dic' version 2.4.2 last updated on
2011-04-26.

Automatic conversion script
Id: cif_fix_values 8170 2020-07-09 18:12:32Z antanas 

 Adding full bibliography for 7714702--7714710.cif.
;
_cod_original_sg_symbol_H-M P-3
_cod_database_code 7714706

loop_
_symmetry_equiv_pos_as_xyz
'x, y, z'
'-y, x-y, z'
'-x+y, -x, z'
'-x, -y, -z'
'y, -x+y, -z'
'x-y, x, -z'

loop_
_atom_site_label
_atom_site_type_symbol
_atom_site_fract_x
_atom_site_fract_y
_atom_site_fract_z
_atom_site_U_iso_or_equiv
_atom_site_adp_type
_atom_site_occupancy
_atom_site_symmetry_multiplicity
_atom_site_calc_flag
_atom_site_refinement_flags
_atom_site_disorder_assembly
_atom_site_disorder_group
Ca1 Ca 0.0000 0.0000 0.0000 0.0371(3) Uani 1 6 d S . .
O1 O 0.10765(11) 0.16565(10) 0.15653(15) 0.0527(4) Uani 1 1 d . . .
N1 N 0.26955(15) 0.25712(15) 0.3090(2) 0.0609(5) Uani 1 1 d . . .
N2 N 0.20174(16) 0.36425(14) 0.1741(2) 0.0628(5) Uani 1 1 d . . .
C1 C 0.18980(15) 0.25856(15) 0.21082(19) 0.0452(4) Uani 1 1 d . . .
C2 C 0.3688(2) 0.3628(2) 0.3746(3) 0.0786(7) Uani 1 1 d . . .
H2A H 0.4369 0.3520 0.3806 0.094 Uiso 1 1 calc R . .
H2B H 0.3494 0.3748 0.4800 0.094 Uiso 1 1 calc R . .
C3 C 0.3986(3) 0.4670(3) 0.2806(4) 0.1110(11) Uani 1 1 d . . .
H4A H 0.4510 0.5370 0.3403 0.133 Uiso 1 1 calc R . .
H4B H 0.4409 0.4659 0.1880 0.133 Uiso 1 1 calc R . .
C4 C 0.2966(3) 0.4750(2) 0.2327(4) 0.1006(10) Uani 1 1 d . . .
H3A H 0.2681 0.5000 0.3212 0.121 Uiso 1 1 calc R . .
H3B H 0.3200 0.5346 0.1519 0.121 Uiso 1 1 calc R . .
C5 C 0.2562(3) 0.1450(3) 0.3571(4) 0.0975(9) Uani 1 1 d . . .
H5A H 0.2593 0.1425 0.4691 0.146 Uiso 1 1 calc R . .
H5B H 0.3187 0.1361 0.3131 0.146 Uiso 1 1 calc R . .
H5C H 0.1815 0.0821 0.3211 0.146 Uiso 1 1 calc R . .
C6 C 0.1162(3) 0.3689(2) 0.0726(4) 0.1026(11) Uani 1 1 d . . .
H6A H 0.1356 0.4495 0.0594 0.154 Uiso 1 1 calc R . .
H6B H 0.0391 0.3245 0.1182 0.154 Uiso 1 1 calc R . .
H6C H 0.1169 0.3359 -0.0273 0.154 Uiso 1 1 calc R . .
Cl1 Cl -0.3333 0.3333 0.26775(18) 0.0893(4) Uani 1 3 d S . .
O3A O -0.3342(8) 0.4325(9) 0.3225(18) 0.184(9) Uani 0.49(2) 1 d P . .
O3B O -0.3500(10) 0.4182(10) 0.2007(16) 0.184(7) Uani 0.51(2) 1 d P . .
O4A O -0.3333 0.3333 0.1166(18) 0.229(12) Uani 0.49(2) 3 d SP . .
O4B O -0.3333 0.3333 0.4177(13) 0.240(12) Uani 0.51(2) 3 d SP . .

loop_
_atom_site_aniso_label
_atom_site_aniso_U_11
_atom_site_aniso_U_22
_atom_site_aniso_U_33
_atom_site_aniso_U_23
_atom_site_aniso_U_13
_atom_site_aniso_U_12
Ca1 0.0320(3) 0.0320(3) 0.0471(5) 0.000 0.000 0.01601(15)
O1 0.0489(7) 0.0405(7) 0.0615(8) -0.0103(6) -0.0078(6) 0.0169(6)
N1 0.0583(10) 0.0585(10) 0.0624(10) -0.0053(8) -0.0146(8) 0.0268(8)
N2 0.0697(11) 0.0413(9) 0.0717(11) -0.0136(8) -0.0235(9) 0.0236(8)
C1 0.0443(9) 0.0433(9) 0.0434(10) -0.0058(7) 0.0015(7) 0.0185(8)
C2 0.0566(13) 0.0865(18) 0.0829(16) -0.0220(13) -0.0200(12) 0.0284(12)
C3 0.084(2) 0.0662(17) 0.141(3) -0.0174(17) -0.0307(19) 0.0066(15)
C4 0.105(2) 0.0480(13) 0.128(2) -0.0230(14) -0.0493(18) 0.0228(13)
C5 0.113(2) 0.0834(18) 0.104(2) -0.0008(15) -0.0370(18) 0.0553(17)
C6 0.126(2) 0.0618(15) 0.126(2) -0.0248(15) -0.067(2) 0.0516(16)
Cl1 0.0760(5) 0.0760(5) 0.1161(12) 0.000 0.000 0.0380(3)
O3A 0.136(6) 0.128(7) 0.31(2) -0.088(10) -0.007(8) 0.080(4)
O3B 0.196(8) 0.126(9) 0.248(15) 0.071(9) 0.032(8) 0.095(7)
O4A 0.284(18) 0.284(18) 0.121(11) 0.000 0.000 0.142(9)
O4B 0.326(19) 0.326(19) 0.068(7) 0.000 0.000 0.163(9)

loop_
_atom_type_symbol
_atom_type_description
_atom_type_scat_dispersion_real
_atom_type_scat_dispersion_imag
_atom_type_scat_source
C C 0.0033 0.0016 'International Tables Vol C Tables 4.2.6.8 and 6.1.1.4'
H H 0.0000 0.0000 'International Tables Vol C Tables 4.2.6.8 and 6.1.1.4'
N N 0.0061 0.0033 'International Tables Vol C Tables 4.2.6.8 and 6.1.1.4'
O O 0.0106 0.0060 'International Tables Vol C Tables 4.2.6.8 and 6.1.1.4'
Cl Cl 0.1484 0.1585 'International Tables Vol C Tables 4.2.6.8 and 6.1.1.4'
Ca Ca 0.2262 0.3064 'International Tables Vol C Tables 4.2.6.8 and 6.1.1.4'

loop_
_geom_angle_atom_site_label_1
_geom_angle_atom_site_label_2
_geom_angle_atom_site_label_3
_geom_angle
_geom_angle_site_symmetry_1
_geom_angle_site_symmetry_3
_geom_angle_publ_flag
O1 Ca1 O1 180.00(8) 4 . ?
O1 Ca1 O1 90.23(5) 4 6 ?
O1 Ca1 O1 89.77(5) . 6 ?
O1 Ca1 O1 89.77(5) 4 2 ?
O1 Ca1 O1 90.23(5) . 2 ?
O1 Ca1 O1 89.77(5) 6 2 ?
O1 Ca1 O1 90.23(5) 4 5 ?
O1 Ca1 O1 89.77(5) . 5 ?
O1 Ca1 O1 90.23(5) 6 5 ?
O1 Ca1 O1 180.0 2 5 ?
O1 Ca1 O1 89.77(5) 4 3 ?
O1 Ca1 O1 90.23(5) . 3 ?
O1 Ca1 O1 180.00(7) 6 3 ?
O1 Ca1 O1 90.23(5) 2 3 ?
O1 Ca1 O1 89.77(5) 5 3 ?
C1 O1 Ca1 161.97(12) . . ?
C1 N1 C5 119.30(18) . . ?
C1 N1 C2 123.84(18) . . ?
C5 N1 C2 116.84(19) . . ?
C1 N2 C6 119.31(17) . . ?
C1 N2 C4 123.21(18) . . ?
C6 N2 C4 117.48(19) . . ?
O1 C1 N1 121.12(17) . . ?
O1 C1 N2 121.08(17) . . ?
N1 C1 N2 117.79(16) . . ?
N1 C2 C3 111.7(2) . . ?
C4 C3 C2 113.5(3) . . ?
N2 C4 C3 112.7(2) . . ?
O4B Cl1 O4A 180.000(5) . . ?
O4B Cl1 O3B 114.9(7) . 3_455 ?
O4A Cl1 O3B 65.1(7) . 3_455 ?
O4B Cl1 O3B 114.9(7) . 2_565 ?
O4A Cl1 O3B 65.1(7) . 2_565 ?
O3B Cl1 O3B 103.5(8) 3_455 2_565 ?
O4B Cl1 O3B 114.9(7) . . ?
O4A Cl1 O3B 65.1(7) . . ?
O3B Cl1 O3B 103.5(8) 3_455 . ?
O3B Cl1 O3B 103.5(8) 2_565 . ?
O4B Cl1 O3A 70.2(7) . 3_455 ?
O4A Cl1 O3A 109.8(7) . 3_455 ?
O3B Cl1 O3A 45.4(5) 3_455 3_455 ?
O3B Cl1 O3A 117.2(8) 2_565 3_455 ?
O3B Cl1 O3A 132.2(7) . 3_455 ?
O4B Cl1 O3A 70.2(7) . 2_565 ?
O4A Cl1 O3A 109.8(7) . 2_565 ?
O3B Cl1 O3A 132.2(7) 3_455 2_565 ?
O3B Cl1 O3A 45.4(5) 2_565 2_565 ?
O3B Cl1 O3A 117.2(8) . 2_565 ?
O3A Cl1 O3A 109.2(7) 3_455 2_565 ?
O4B Cl1 O3A 70.2(7) . . ?
O4A Cl1 O3A 109.8(7) . . ?
O3B Cl1 O3A 117.2(8) 3_455 . ?
O3B Cl1 O3A 132.2(7) 2_565 . ?
O3B Cl1 O3A 45.4(5) . . ?
O3A Cl1 O3A 109.2(7) 3_455 . ?
O3A Cl1 O3A 109.2(7) 2_565 . ?
O3B O3A Cl1 66.1(6) . . ?
O3B O3A O4B 117.1(11) . . ?
Cl1 O3A O4B 51.8(6) . . ?
O3A O3B Cl1 68.5(8) . . ?
O3A O3B O4A 122.6(13) . . ?
Cl1 O3B O4A 55.2(7) . . ?
Cl1 O4A O3B 59.8(7) . 3_455 ?
Cl1 O4A O3B 59.8(7) . 2_565 ?
O3B O4A O3B 96.9(9) 3_455 2_565 ?
Cl1 O4A O3B 59.8(7) . . ?
O3B O4A O3B 96.9(9) 3_455 . ?
O3B O4A O3B 96.9(9) 2_565 . ?
Cl1 O4B O3A 58.0(5) . 3_455 ?
Cl1 O4B O3A 58.0(5) . 2_565 ?
O3A O4B O3A 94.5(7) 3_455 2_565 ?
Cl1 O4B O3A 58.0(5) . . ?
O3A O4B O3A 94.5(7) 3_455 . ?
O3A O4B O3A 94.5(7) 2_565 . ?

loop_
_geom_bond_atom_site_label_1
_geom_bond_atom_site_label_2
_geom_bond_distance
_geom_bond_site_symmetry_2
_geom_bond_publ_flag
Ca1 O1 2.3282(12) 4 ?
Ca1 O1 2.3282(12) . ?
Ca1 O1 2.3282(12) 6 ?
Ca1 O1 2.3282(12) 2 ?
Ca1 O1 2.3282(12) 5 ?
Ca1 O1 2.3282(12) 3 ?
O1 C1 1.242(2) . ?
N1 C1 1.347(2) . ?
N1 C5 1.447(3) . ?
N1 C2 1.455(3) . ?
N2 C1 1.349(2) . ?
N2 C6 1.441(3) . ?
N2 C4 1.446(3) . ?
C2 C3 1.459(4) . ?
C3 C4 1.448(4) . ?
Cl1 O4B 1.282(11) . ?
Cl1 O4A 1.293(15) . ?
Cl1 O3B 1.361(8) 3_455 ?
Cl1 O3B 1.361(8) 2_565 ?
Cl1 O3B 1.361(8) . ?
Cl1 O3A 1.385(7) 3_455 ?
Cl1 O3A 1.385(7) 2_565 ?
Cl1 O3A 1.385(7) . ?
O3A O3B 1.061(11) . ?
O3A O4B 1.536(16) . ?
O3B O4A 1.429(16) . ?
O4A O3B 1.429(16) 3_455 ?
O4A O3B 1.429(16) 2_565 ?
O4B O3A 1.536(16) 3_455 ?
O4B O3A 1.536(16) 2_565 ?
